data_4062529
_journal_name_full Organometallics
_journal_paper_doi 10.1021/om030690q
_journal_year 2004
_chemical_formula_sum 'C13 H14 Cr O2'
_chemical_formula_weight 254.24
_space_group_IT_number 14
_symmetry_cell_setting monoclinic
_symmetry_space_group_name_Hall '-P 2ybc'
_symmetry_space_group_name_H-M 'P 1 21/c 1'
_cell_angle_alpha 90.00
_cell_angle_beta 108.0060(10)
_cell_angle_gamma 90.00
_cell_formula_units_Z 4
_cell_length_a 13.2121(4)
_cell_length_b 7.3278(2)
_cell_length_c 12.0989(4)
_cell_measurement_temperature 193(2)
_cell_volume 1113.99(6)
_diffrn_ambient_temperature 193(2)
_exptl_crystal_density_diffrn 1.516
_cod_depositor_comments
;
The following automatic conversions were performed:
'_symmetry_cell_setting' value 'Monoclinic' changed to 'monoclinic'
according to '/home/saulius/struct/CIF-dictionaries/cif_core.dic'
dictionary named 'cif_core.dic' version 2.4.1 from 2010-06-29.

Automatic conversion script
Id: cif_fix_enum 1527 2010-12-29 10:47:43Z saulius 
;
_cod_original_sg_symbol_H-M 'P 21/c'
_cod_database_code 4062529

loop_
_symmetry_equiv_pos_as_xyz
'x, y, z'
'-x, y+1/2, -z+1/2'
'-x, -y, -z'
'x, -y-1/2, z-1/2'

loop_
_atom_site_label
_atom_site_type_symbol
_atom_site_fract_x
_atom_site_fract_y
_atom_site_fract_z
_atom_site_U_iso_or_equiv
_atom_site_adp_type
_atom_site_occupancy
_atom_site_symmetry_multiplicity
_atom_site_calc_flag
_atom_site_refinement_flags
_atom_site_disorder_assembly
_atom_site_disorder_group
Cr Cr 0.298869(16) 0.18902(3) 0.257735(18) 0.01684(10) Uani 1 1 d . . .
O1 O 0.38826(9) -0.11433(15) 0.42293(10) 0.0315(3) Uani 1 1 d . . .
O2 O 0.28175(10) -0.08947(17) 0.07345(10) 0.0364(3) Uani 1 1 d . . .
C1 C 0.35173(11) 0.0023(2) 0.35886(12) 0.0215(3) Uani 1 1 d . . .
C2 C 0.28716(11) 0.0182(2) 0.14514(13) 0.0234(3) Uani 1 1 d . . .
C3 C 0.12412(11) 0.1524(2) 0.15476(13) 0.0258(3) Uani 1 1 d . . .
H3 H 0.0987 0.2269 0.0822 0.031 Uiso 1 1 calc R . .
C4 C 0.14480(11) 0.2515(2) 0.25902(14) 0.0254(3) Uani 1 1 d . . .
H4 H 0.1206 0.3806 0.2597 0.030 Uiso 1 1 calc R . .
C5 C 0.18413(12) 0.1502(2) 0.36268(13) 0.0261(3) Uani 1 1 d . . .
H5 H 0.2008 0.2235 0.4358 0.031 Uiso 1 1 calc R . .
C6 C 0.13971(13) -0.0381(2) 0.36955(14) 0.0305(3) Uani 1 1 d . . .
H6A H 0.0714 -0.0260 0.3866 0.037 Uiso 1 1 calc R . .
H6B H 0.1897 -0.1054 0.4348 0.037 Uiso 1 1 calc R . .
C7 C 0.12116(13) -0.1492(2) 0.25791(14) 0.0298(3) Uani 1 1 d . . .
H7A H 0.1896 -0.2034 0.2571 0.036 Uiso 1 1 calc R . .
H7B H 0.0717 -0.2506 0.2580 0.036 Uiso 1 1 calc R . .
C8 C 0.07538(12) -0.0363(2) 0.14748(14) 0.0296(3) Uani 1 1 d . . .
H8A H 0.0872 -0.1025 0.0812 0.036 Uiso 1 1 calc R . .
H8B H -0.0024 -0.0238 0.1319 0.036 Uiso 1 1 calc R . .
C10 C 0.43398(13) 0.3548(2) 0.36243(14) 0.0304(3) Uani 1 1 d . . .
H10 H 0.4764 0.3320 0.4453 0.037 Uiso 1 1 calc R . .
C11 C 0.45691(13) 0.2858(2) 0.26377(16) 0.0316(4) Uani 1 1 d . . .
H11 H 0.5190 0.2072 0.2647 0.038 Uiso 1 1 calc R . .
C12 C 0.38259(13) 0.3607(2) 0.16417(14) 0.0300(3) Uani 1 1 d . . .
H12 H 0.3822 0.3433 0.0821 0.036 Uiso 1 1 calc R . .
C13 C 0.31371(12) 0.4741(2) 0.20125(14) 0.0271(3) Uani 1 1 d . . .
H13 H 0.2548 0.5495 0.1497 0.032 Uiso 1 1 calc R . .
C14 C 0.34528(13) 0.4710(2) 0.32355(14) 0.0277(3) Uani 1 1 d . . .
H14 H 0.3128 0.5437 0.3739 0.033 Uiso 1 1 calc R . .

loop_
_atom_site_aniso_label
_atom_site_aniso_U_11
_atom_site_aniso_U_22
_atom_site_aniso_U_33
_atom_site_aniso_U_23
_atom_site_aniso_U_13
_atom_site_aniso_U_12
Cr 0.01594(14) 0.01609(14) 0.01877(14) 0.00006(8) 0.00576(9) 0.00059(7)
O1 0.0323(6) 0.0252(6) 0.0333(6) 0.0073(5) 0.0049(5) 0.0037(5)
O2 0.0463(7) 0.0334(6) 0.0335(6) -0.0120(5) 0.0181(5) -0.0039(5)
C1 0.0193(6) 0.0211(7) 0.0241(7) -0.0027(6) 0.0067(5) -0.0015(5)
C2 0.0228(7) 0.0238(7) 0.0252(7) 0.0012(6) 0.0097(6) -0.0006(6)
C3 0.0178(7) 0.0314(8) 0.0260(7) 0.0060(6) 0.0034(6) 0.0011(6)
C4 0.0178(7) 0.0251(7) 0.0354(8) 0.0011(6) 0.0115(6) 0.0044(6)
C5 0.0230(7) 0.0331(8) 0.0249(7) -0.0046(6) 0.0113(6) -0.0009(6)
C6 0.0253(7) 0.0389(9) 0.0293(8) 0.0065(7) 0.0117(6) -0.0028(7)
C7 0.0252(8) 0.0262(8) 0.0381(9) 0.0022(7) 0.0098(7) -0.0065(6)
C8 0.0215(7) 0.0359(9) 0.0292(8) -0.0027(7) 0.0044(6) -0.0064(6)
C10 0.0290(8) 0.0250(7) 0.0303(8) 0.0029(6) -0.0010(6) -0.0096(6)
C11 0.0205(7) 0.0234(8) 0.0528(10) 0.0016(7) 0.0142(7) -0.0029(6)
C12 0.0363(9) 0.0273(8) 0.0318(8) -0.0002(6) 0.0183(7) -0.0095(7)
C13 0.0266(7) 0.0194(7) 0.0331(8) 0.0056(6) 0.0062(6) -0.0017(6)
C14 0.0339(8) 0.0179(7) 0.0335(8) -0.0032(6) 0.0139(6) -0.0050(6)

loop_
_geom_bond_atom_site_label_1
_geom_bond_atom_site_label_2
_geom_bond_distance
_geom_bond_site_symmetry_2
_geom_bond_publ_flag
Cr C2 1.8212(15) . ?
Cr C1 1.8245(15) . ?
Cr C4 2.0911(14) . ?
Cr C11 2.1849(15) . ?
Cr C12 2.2051(15) . ?
Cr C10 2.2064(15) . ?
Cr C13 2.2252(15) . ?
Cr C14 2.2314(15) . ?
Cr C3 2.2752(15) . ?
Cr C5 2.2761(15) . ?
O1 C1 1.1545(18) . ?
O2 C2 1.1582(19) . ?
C3 C4 1.407(2) . ?
C3 C8 1.516(2) . ?
C4 C5 1.411(2) . ?
C5 C6 1.512(2) . ?
C6 C7 1.531(2) . ?
C7 C8 1.528(2) . ?
C10 C14 1.407(2) . ?
C10 C11 1.413(3) . ?
C11 C12 1.409(2) . ?
C12 C13 1.404(2) . ?
C13 C14 1.408(2) . ?
